data_1100749
loop_
_publ_author_name
'Theocharis C. Stamatatos'
'Stavroula Dionyssopoulou'
'Georgios Efthymiou'
'Panayotis Kyritsis'
'Catherine P. Raptopoulou'
'Aris Terzis'
'Ramon Vicente'
'Albert Escuer'
'Spyros P. Perlepes'

_publ_section_title
;

The First Cobalt Metallacrowns: Preparation and Characterization of

Mixed-Valence Cobalt(II/III), Inverse 12-Metallacrown-4 Complexes

;
_journal_name_full 'Inorganic Chemistry'
_journal_page_first 3374
_journal_page_last 3376
_journal_paper_doi 10.1021/ic050208r
_journal_volume 44
_journal_year 2005
_chemical_formula_sum 'C59.6 H78.4 Co4 F12 N12 O17.6 P2'
_chemical_formula_weight 1770.20
_chemical_name_systematic
;

 ?

;
_space_group_IT_number 2
_symmetry_cell_setting triclinic
_symmetry_space_group_name_Hall '-P 1'
_symmetry_space_group_name_H-M 'P -1'
_atom_sites_solution_hydrogens geom
_atom_sites_solution_primary direct
_atom_sites_solution_secondary difmap
_audit_creation_method SHELXL-97
_cell_angle_alpha 70.09(1)
_cell_angle_beta 80.60(1)
_cell_angle_gamma 69.86(1)
_cell_formula_units_Z 1
_cell_length_a 11.867(4)
_cell_length_b 14.534(6)
_cell_length_c 12.289(5)
_cell_measurement_reflns_used 25
_cell_measurement_temperature 298
_cell_measurement_theta_max 11.6
_cell_measurement_theta_min 5.4
_cell_volume 1868.5(13)
_computing_cell_refinement 'Program LEAST (UCLA Cryst.package C.E.Strouse 1994)'
_computing_data_collection 'Program COLLECT (UCLA Cryst.package C.E.Strouse 1994)'
_computing_data_reduction 'Program REDUCE (UCLA Cryst.package C.E.Strouse 1994)'
_computing_molecular_graphics ORTEP
_computing_structure_refinement 'SHELXL-97 (Sheldrick, 1997)'
_computing_structure_solution 'SHELXS-86 (Sheldrick, 1986)'
_diffrn_ambient_temperature 298
_diffrn_measured_fraction_theta_full 1.000
_diffrn_measured_fraction_theta_max 1.000
_diffrn_measurement_device_type 'Crystal Logic Dual Goniometer'
_diffrn_measurement_method 'theta-2theta scans'
_diffrn_radiation_monochromator graphite
_diffrn_radiation_source 'fine-focus sealed tube'
_diffrn_radiation_type MoK\a
_diffrn_radiation_wavelength 0.71073
_diffrn_reflns_av_R_equivalents 0.0172
_diffrn_reflns_av_sigmaI/netI 0.0606
_diffrn_reflns_limit_h_max 13
_diffrn_reflns_limit_h_min -13
_diffrn_reflns_limit_k_max 16
_diffrn_reflns_limit_k_min -15
_diffrn_reflns_limit_l_max 14
_diffrn_reflns_limit_l_min 0
_diffrn_reflns_number 6364
_diffrn_reflns_theta_full 24.25
_diffrn_reflns_theta_max 24.25
_diffrn_reflns_theta_min 1.76
_diffrn_standards_decay_% 0.1
_diffrn_standards_interval_count 97
_diffrn_standards_number 3
_exptl_absorpt_coefficient_mu 1.018
_exptl_crystal_colour red
_exptl_crystal_density_diffrn 1.575
_exptl_crystal_density_meas 1.56
_exptl_crystal_density_method 'floating method'
_exptl_crystal_description parallelipiped
_exptl_crystal_F_000 907
_exptl_crystal_size_max 0.50
_exptl_crystal_size_mid 0.20
_exptl_crystal_size_min 0.10
_refine_diff_density_max 0.629
_refine_diff_density_min -0.694
_refine_diff_density_rms 0.089
_refine_ls_extinction_method none
_refine_ls_goodness_of_fit_ref 1.068
_refine_ls_hydrogen_treatment mixed
_refine_ls_matrix_type full
_refine_ls_number_parameters 548
_refine_ls_number_reflns 6046
_refine_ls_number_restraints 0
_refine_ls_restrained_S_all 1.068
_refine_ls_R_factor_all 0.0838
_refine_ls_R_factor_gt 0.0544
_refine_ls_shift/su_max 0.569
_refine_ls_shift/su_mean 0.023
_refine_ls_structure_factor_coef Fsqd
_refine_ls_weighting_details 'calc w=1/[\s^2^(Fo^2^)+(0.0673P)^2^+3.2720P] where P=(Fo^2^+2Fc^2^)/3'
_refine_ls_weighting_scheme calc
_refine_ls_wR_factor_gt 0.1390
_refine_ls_wR_factor_ref 0.1602
_reflns_number_gt 4376
_reflns_number_total 6046
_reflns_threshold_expression >2sigma(I)
_cod_data_source_file ic050208rsi20050207_081352.cif
_cod_data_source_block pesd185
_cod_original_cell_volume 1868.3(1)
_cod_original_formula_sum 'C59.60 H78.40 Co4 F12 N12 O17.60 P2'
_cod_database_code 1100749

loop_
_symmetry_equiv_pos_as_xyz
'x, y, z'
'-x, -y, -z'

loop_
_atom_site_label
_atom_site_type_symbol
_atom_site_fract_x
_atom_site_fract_y
_atom_site_fract_z
_atom_site_U_iso_or_equiv
_atom_site_adp_type
_atom_site_occupancy
_atom_site_symmetry_multiplicity
_atom_site_calc_flag
_atom_site_refinement_flags
_atom_site_disorder_assembly
_atom_site_disorder_group
Co1 Co -0.13924(6) 0.10415(5) 0.63492(6) 0.0393(2) Uani 1 1 d . . .
Co2 Co 0.16158(6) 0.10824(5) 0.36788(6) 0.0377(2) Uani 1 1 d . . .
O1 O 0.0217(3) 0.1228(3) 0.5710(3) 0.0513(9) Uani 1 1 d . . .
N1 N 0.0918(4) 0.2369(3) 0.2480(3) 0.0431(10) Uani 1 1 d . . .
N2 N 0.0303(4) 0.1676(3) 0.4592(3) 0.0411(9) Uani 1 1 d . . .
N3 N -0.2054(4) 0.2619(3) 0.5616(4) 0.0457(10) Uani 1 1 d . . .
O11 O 0.1742(3) -0.0915(2) 0.5121(3) 0.0441(8) Uani 1 1 d . . .
N11 N 0.2655(4) 0.1515(3) 0.4331(4) 0.0446(10) Uani 1 1 d . . .
N12 N 0.2170(3) -0.0142(3) 0.4915(3) 0.0396(9) Uani 1 1 d . . .
O21 O -0.3004(3) 0.0947(3) 0.7102(3) 0.0510(9) Uani 1 1 d . . .
O22 O -0.2946(3) -0.0674(3) 0.7371(3) 0.0460(8) Uani 1 1 d . . .
OM1 O 0.0701(3) 0.0464(3) 0.3174(3) 0.0456(8) Uani 1 1 d . . .
OE1 O -0.1016(4) 0.1254(4) 0.7806(4) 0.0744(13) Uani 1 1 d . . .
C1 C 0.1292(6) 0.2632(5) 0.1368(5) 0.0560(15) Uani 1 1 d . . .
C2 C 0.0598(7) 0.3421(5) 0.0544(6) 0.0682(19) Uani 1 1 d . . .
C3 C -0.0540(6) 0.3941(5) 0.0860(5) 0.0657(17) Uani 1 1 d . . .
C4 C -0.0940(6) 0.3693(4) 0.2006(5) 0.0538(14) Uani 1 1 d . . .
C5 C -0.0188(5) 0.2921(4) 0.2813(4) 0.0442(12) Uani 1 1 d . . .
C6 C -0.0476(5) 0.2548(4) 0.4072(4) 0.0424(11) Uani 1 1 d . . .
C7 C -0.1495(5) 0.3143(4) 0.4672(4) 0.0473(12) Uani 1 1 d . . .
C8 C -0.1861(6) 0.4209(5) 0.4295(6) 0.0617(16) Uani 1 1 d . . .
C9 C -0.2866(7) 0.4753(5) 0.4842(6) 0.0720(19) Uani 1 1 d . . .
C10 C -0.3427(7) 0.4212(6) 0.5774(7) 0.073(2) Uani 1 1 d . . .
C11 C -0.2999(5) 0.3165(5) 0.6132(6) 0.0590(15) Uani 1 1 d . . .
C21 C 0.2846(6) 0.2424(5) 0.3941(6) 0.0578(15) Uani 1 1 d . . .
C22 C 0.3617(7) 0.2655(6) 0.4459(7) 0.0728(19) Uani 1 1 d . . .
C23 C 0.4226(7) 0.1900(6) 0.5393(7) 0.080(2) Uani 1 1 d . . .
H23 H 0.4760 0.2032 0.5750 0.10(3) Uiso 1 1 calc R . .
C24 C 0.4044(7) 0.0963(6) 0.5789(6) 0.0700(18) Uani 1 1 d . . .
C25 C 0.3229(5) 0.0777(4) 0.5263(5) 0.0493(13) Uani 1 1 d . . .
C26 C 0.2928(4) -0.0188(4) 0.5612(4) 0.0438(12) Uani 1 1 d . . .
C27 C 0.3367(5) -0.1083(5) 0.6632(5) 0.0609(16) Uani 1 1 d . . .
C28 C 0.3499(7) -0.2110(5) 0.6651(7) 0.084(2) Uani 1 1 d . . .
H28 H 0.3296 -0.2224 0.6019 0.16(2) Uiso 1 1 calc R . .
C29 C 0.3934(8) -0.2931(7) 0.7629(8) 0.109(3) Uani 1 1 d . . .
H29 H 0.4056 -0.3611 0.7678 0.16(2) Uiso 1 1 calc R . .
C30 C 0.4180(10) -0.2654(9) 0.8552(8) 0.133(4) Uani 1 1 d . . .
H30 H 0.4390 -0.3152 0.9262 0.16(2) Uiso 1 1 calc R . .
C31 C 0.4113(14) -0.1731(9) 0.8408(10) 0.175(7) Uani 1 1 d . . .
H31 H 0.4372 -0.1601 0.8999 0.16(2) Uiso 1 1 calc R . .
N13 N 0.3702(9) -0.0932(6) 0.7482(6) 0.136(4) Uani 1 1 d . . .
C41 C -0.3348(4) 0.0177(4) 0.7594(4) 0.0437(12) Uani 1 1 d . . .
C42 C -0.4318(5) 0.0239(5) 0.8529(5) 0.0642(17) Uani 1 1 d . . .
H42A H -0.4920 -0.0010 0.8399 0.132(19) Uiso 1 1 calc R . .
H42B H -0.4675 0.0941 0.8525 0.132(19) Uiso 1 1 calc R . .
H42C H -0.3983 -0.0175 0.9266 0.132(19) Uiso 1 1 calc R . .
CM1 C -0.0254(14) 0.0960(11) 0.2438(18) 0.231(9) Uani 1 1 d . . .
HM1A H -0.0710 0.0503 0.2532 0.278 Uiso 1 1 calc R . .
HM1B H 0.0054 0.1151 0.1649 0.278 Uiso 1 1 calc R . .
HM1C H -0.0763 0.1566 0.2626 0.278 Uiso 1 1 calc R . .
CE1A C -0.118(2) 0.071(2) 0.878(2) 0.110(7) Uani 0.50 1 d P . .
CE2A C -0.1159(18) -0.0190(17) 0.9040(14) 0.099(6) Uani 0.50 1 d P . .
CE1B C -0.175(2) 0.130(2) 0.8920(19) 0.125(10) Uani 0.50 1 d P . .
CE2B C -0.123(4) 0.123(3) 0.963(3) 0.198(15) Uani 0.50 1 d P . .
P1 P 0.38668(16) 0.34844(14) 0.84663(15) 0.0678(5) Uani 1 1 d . . .
F1 F 0.3994(5) 0.4558(4) 0.7625(5) 0.1149(17) Uani 1 1 d . . .
F2 F 0.2493(4) 0.3899(4) 0.8170(4) 0.0998(14) Uani 1 1 d . . .
F3 F 0.4214(5) 0.3051(4) 0.7408(4) 0.1080(16) Uani 1 1 d . . .
F4 F 0.3510(6) 0.3930(5) 0.9507(5) 0.152(2) Uani 1 1 d . . .
F5 F 0.5236(4) 0.3087(5) 0.8734(5) 0.134(2) Uani 1 1 d . . .
F6 F 0.3699(5) 0.2445(4) 0.9292(5) 0.133(2) Uani 1 1 d . . .
H1 H 0.196(5) 0.226(4) 0.128(5) 0.053(17) Uiso 1 1 d . . .
H2 H 0.083(8) 0.351(6) -0.014(7) 0.11(3) Uiso 1 1 d . . .
H3 H -0.105(5) 0.447(5) 0.036(5) 0.064(18) Uiso 1 1 d . . .
H4 H -0.168(5) 0.401(4) 0.222(4) 0.045(15) Uiso 1 1 d . . .
H8 H -0.145(6) 0.454(5) 0.365(6) 0.07(2) Uiso 1 1 d . . .
H9 H -0.310(6) 0.550(5) 0.467(6) 0.08(2) Uiso 1 1 d . . .
H10 H -0.400(6) 0.453(5) 0.607(5) 0.059(18) Uiso 1 1 d . . .
H11 H -0.336(5) 0.269(4) 0.680(5) 0.054(16) Uiso 1 1 d . . .
H21 H 0.242(5) 0.288(4) 0.330(5) 0.045(15) Uiso 1 1 d . . .
H22 H 0.369(7) 0.348(6) 0.407(7) 0.11(3) Uiso 1 1 d . . .
H24 H 0.446(6) 0.053(5) 0.636(6) 0.07(2) Uiso 1 1 d . . .
OM2 O -0.0819(19) 0.8514(15) 0.1264(18) 0.172(7) Uiso 0.50 1 d P . .
CM2 C -0.194(3) 0.846(3) 0.197(3) 0.166(11) Uiso 0.50 1 d P . .
OM2A O -0.1582(19) 0.9110(17) 0.1817(19) 0.175(7) Uiso 0.50 1 d P . .
CM2A C -0.216(4) 0.871(3) 0.121(4) 0.203(15) Uiso 0.50 1 d P . .
OM3 O 0.294(2) 0.5322(17) 0.1449(18) 0.192(8) Uiso 0.50 1 d P . .
CM3 C 0.263(2) 0.4587(19) 0.154(2) 0.128(7) Uiso 0.50 1 d P . .
OM3A O 0.174(2) 0.4956(17) 0.209(2) 0.206(9) Uiso 0.50 1 d P . .
CM3A C 0.086(4) 0.495(3) 0.319(4) 0.206(14) Uiso 0.50 1 d P . .
OM4 O -0.067(3) 0.649(3) 0.378(3) 0.204(11) Uiso 0.40 1 d P . .
CM4 C 0.028(3) 0.676(3) 0.298(3) 0.154(11) Uiso 0.40 1 d P . .
OM4A O 0.009(4) 0.570(4) 0.363(4) 0.251(15) Uiso 0.40 1 d P . .
CM4A C 0.003(4) 0.614(4) 0.256(4) 0.203(17) Uiso 0.40 1 d P . .

loop_
_atom_site_aniso_label
_atom_site_aniso_U_11
_atom_site_aniso_U_22
_atom_site_aniso_U_33
_atom_site_aniso_U_23
_atom_site_aniso_U_13
_atom_site_aniso_U_12
Co1 0.0371(4) 0.0407(4) 0.0361(4) -0.0117(3) 0.0025(3) -0.0092(3)
Co2 0.0341(4) 0.0391(4) 0.0368(4) -0.0120(3) 0.0035(3) -0.0096(3)
O1 0.047(2) 0.056(2) 0.0317(18) -0.0069(16) 0.0028(15) -0.0013(17)
N1 0.046(2) 0.040(2) 0.039(2) -0.0090(18) 0.0052(18) -0.0139(19)
N2 0.040(2) 0.039(2) 0.037(2) -0.0095(18) 0.0035(17) -0.0084(18)
N3 0.039(2) 0.049(2) 0.046(2) -0.019(2) 0.0027(19) -0.0084(19)
O11 0.051(2) 0.0408(19) 0.0391(18) -0.0049(15) -0.0120(15) -0.0161(16)
N11 0.042(2) 0.052(3) 0.046(2) -0.021(2) 0.0052(19) -0.019(2)
N12 0.035(2) 0.046(2) 0.038(2) -0.0151(18) 0.0019(17) -0.0110(18)
O21 0.043(2) 0.047(2) 0.059(2) -0.0193(18) 0.0118(17) -0.0123(17)
O22 0.0398(18) 0.048(2) 0.045(2) -0.0154(16) 0.0097(15) -0.0124(16)
OM1 0.0407(19) 0.046(2) 0.047(2) -0.0099(16) -0.0089(16) -0.0108(16)
OE1 0.076(3) 0.091(3) 0.054(3) -0.019(3) 0.002(2) -0.028(3)
C1 0.052(4) 0.054(3) 0.046(3) -0.005(3) 0.011(3) -0.013(3)
C2 0.076(4) 0.064(4) 0.044(3) -0.003(3) 0.015(3) -0.018(3)
C3 0.074(4) 0.051(3) 0.051(4) 0.001(3) -0.007(3) -0.008(3)
C4 0.051(3) 0.049(3) 0.049(3) -0.008(3) -0.002(3) -0.007(3)
C5 0.048(3) 0.040(3) 0.040(3) -0.012(2) 0.002(2) -0.011(2)
C6 0.045(3) 0.037(3) 0.039(3) -0.011(2) 0.004(2) -0.009(2)
C7 0.049(3) 0.045(3) 0.044(3) -0.019(2) -0.001(2) -0.005(2)
C8 0.068(4) 0.049(3) 0.058(4) -0.018(3) 0.004(3) -0.007(3)
C9 0.087(5) 0.047(4) 0.068(4) -0.027(3) -0.004(4) 0.006(3)
C10 0.065(4) 0.070(4) 0.075(5) -0.046(4) 0.012(4) 0.006(3)
C11 0.046(3) 0.063(4) 0.067(4) -0.034(3) 0.011(3) -0.008(3)
C21 0.057(4) 0.056(4) 0.066(4) -0.021(3) 0.002(3) -0.024(3)
C22 0.076(5) 0.073(4) 0.085(5) -0.030(4) -0.001(4) -0.039(4)
C23 0.081(5) 0.105(6) 0.080(5) -0.038(4) -0.001(4) -0.054(5)
C24 0.069(4) 0.091(5) 0.061(4) -0.019(4) -0.007(3) -0.042(4)
C25 0.040(3) 0.067(4) 0.045(3) -0.024(3) 0.006(2) -0.020(3)
C26 0.041(3) 0.056(3) 0.034(3) -0.013(2) 0.000(2) -0.016(2)
C27 0.056(3) 0.073(4) 0.050(3) -0.004(3) -0.014(3) -0.024(3)
C28 0.078(5) 0.067(4) 0.089(5) 0.000(4) -0.032(4) -0.013(4)
C29 0.098(6) 0.085(6) 0.121(7) 0.018(5) -0.048(6) -0.032(5)
C30 0.166(10) 0.142(9) 0.089(7) 0.033(6) -0.070(7) -0.083(8)
C31 0.325(19) 0.112(8) 0.118(8) 0.027(7) -0.142(11) -0.105(11)
N13 0.246(11) 0.099(5) 0.087(5) 0.011(4) -0.096(6) -0.085(6)
C41 0.032(2) 0.053(3) 0.039(3) -0.013(2) 0.001(2) -0.005(2)
C42 0.053(3) 0.078(4) 0.065(4) -0.033(3) 0.020(3) -0.023(3)
CM1 0.169(15) 0.149(13) 0.39(3) -0.079(15) -0.052(17) -0.055(11)
CE1A 0.088(15) 0.13(2) 0.12(2) -0.049(17) -0.033(14) -0.023(14)
CE2A 0.130(16) 0.135(16) 0.060(9) -0.039(10) 0.009(9) -0.075(14)
CE1B 0.121(19) 0.17(2) 0.066(12) -0.066(15) 0.008(12) 0.002(16)
CE2B 0.25(4) 0.23(4) 0.13(2) -0.10(3) 0.02(3) -0.07(3)
P1 0.0582(10) 0.0700(11) 0.0575(10) -0.0198(8) 0.0022(8) -0.0005(8)
F1 0.110(4) 0.090(3) 0.135(4) -0.018(3) 0.000(3) -0.039(3)
F2 0.063(2) 0.099(3) 0.106(3) -0.012(3) -0.003(2) -0.008(2)
F3 0.112(4) 0.125(4) 0.084(3) -0.059(3) 0.003(3) -0.011(3)
F4 0.151(5) 0.204(7) 0.111(4) -0.105(5) 0.001(4) -0.014(5)
F5 0.070(3) 0.201(6) 0.102(4) -0.040(4) -0.021(3) -0.006(3)
F6 0.130(4) 0.089(3) 0.115(4) 0.012(3) 0.013(3) -0.008(3)

loop_
_atom_type_symbol
_atom_type_description
_atom_type_scat_dispersion_real
_atom_type_scat_dispersion_imag
_atom_type_scat_source
C C 0.0033 0.0016 'International Tables Vol C Tables 4.2.6.8 and 6.1.1.4'
H H 0.0000 0.0000 'International Tables Vol C Tables 4.2.6.8 and 6.1.1.4'
N N 0.0061 0.0033 'International Tables Vol C Tables 4.2.6.8 and 6.1.1.4'
O O 0.0106 0.0060 'International Tables Vol C Tables 4.2.6.8 and 6.1.1.4'
F F 0.0171 0.0103 'International Tables Vol C Tables 4.2.6.8 and 6.1.1.4'
P P 0.1023 0.0942 'International Tables Vol C Tables 4.2.6.8 and 6.1.1.4'
Co Co 0.3494 0.9721 'International Tables Vol C Tables 4.2.6.8 and 6.1.1.4'

loop_
_geom_angle_atom_site_label_1
_geom_angle_atom_site_label_2
_geom_angle_atom_site_label_3
_geom_angle
_geom_angle_site_symmetry_1
_geom_angle_site_symmetry_3
_geom_angle_publ_flag
OM1 Co1 O11 85.71(14) 2_556 2_556 ?
OM1 Co1 O21 91.43(15) 2_556 . ?
O11 Co1 O21 92.61(15) 2_556 . ?
OM1 Co1 O1 91.90(15) 2_556 . ?
O11 Co1 O1 92.98(15) 2_556 . ?
O21 Co1 O1 173.69(16) . . ?
OM1 Co1 OE1 97.13(18) 2_556 . ?
O11 Co1 OE1 176.59(17) 2_556 . ?
O21 Co1 OE1 89.22(18) . . ?
O1 Co1 OE1 85.05(17) . . ?
OM1 Co1 N3 172.10(16) 2_556 . ?
O11 Co1 N3 87.35(15) 2_556 . ?
O21 Co1 N3 92.66(15) . . ?
O1 Co1 N3 84.68(15) . . ?
OE1 Co1 N3 89.69(19) . . ?
N12 Co2 N2 93.28(17) . . ?
N12 Co2 OM1 90.30(16) . . ?
N2 Co2 OM1 92.96(17) . . ?
N12 Co2 O22 93.74(16) . 2_556 ?
N2 Co2 O22 171.97(16) . 2_556 ?
OM1 Co2 O22 90.89(16) . 2_556 ?
N12 Co2 N11 81.73(18) . . ?
N2 Co2 N11 89.27(18) . . ?
OM1 Co2 N11 171.84(17) . . ?
O22 Co2 N11 87.89(17) 2_556 . ?
N12 Co2 N1 175.21(17) . . ?
N2 Co2 N1 82.12(17) . . ?
OM1 Co2 N1 88.60(17) . . ?
O22 Co2 N1 90.94(16) 2_556 . ?
N11 Co2 N1 99.48(18) . . ?
N2 O1 Co1 115.7(3) . . ?
C1 N1 C5 119.1(5) . . ?
C1 N1 Co2 126.7(4) . . ?
C5 N1 Co2 112.8(3) . . ?
C6 N2 O1 122.1(4) . . ?
C6 N2 Co2 117.7(3) . . ?
O1 N2 Co2 120.1(3) . . ?
C11 N3 C7 118.0(5) . . ?
C11 N3 Co1 119.6(4) . . ?
C7 N3 Co1 122.2(3) . . ?
N12 O11 Co1 111.3(3) . 2_556 ?
C21 N11 C25 120.1(5) . . ?
C21 N11 Co2 126.3(4) . . ?
C25 N11 Co2 113.5(3) . . ?
C26 N12 O11 120.1(4) . . ?
C26 N12 Co2 119.0(3) . . ?
O11 N12 Co2 120.7(3) . . ?
C41 O21 Co1 130.2(3) . . ?
C41 O22 Co2 127.7(3) . 2_556 ?
CM1 OM1 Co2 127.6(6) . . ?
CM1 OM1 Co1 120.5(6) . 2_556 ?
Co2 OM1 Co1 111.51(17) . 2_556 ?
CE1A OE1 CE1B 38.2(13) . . ?
CE1A OE1 Co1 122.5(12) . . ?
CE1B OE1 Co1 130.9(12) . . ?
N1 C1 C2 122.3(6) . . ?
C1 C2 C3 118.9(6) . . ?
C2 C3 C4 119.8(6) . . ?
C5 C4 C3 119.2(6) . . ?
N1 C5 C4 120.6(5) . . ?
N1 C5 C6 113.1(4) . . ?
C4 C5 C6 126.3(5) . . ?
N2 C6 C7 124.3(4) . . ?
N2 C6 C5 112.8(4) . . ?
C7 C6 C5 122.8(4) . . ?
N3 C7 C8 120.9(5) . . ?
N3 C7 C6 118.5(4) . . ?
C8 C7 C6 120.7(5) . . ?
C7 C8 C9 119.4(6) . . ?
C10 C9 C8 118.7(6) . . ?
C11 C10 C9 119.2(6) . . ?
N3 C11 C10 123.8(6) . . ?
N11 C21 C22 122.0(6) . . ?
C21 C22 C23 118.2(6) . . ?
C24 C23 C22 120.0(7) . . ?
C23 C24 C25 119.7(7) . . ?
N11 C25 C24 119.8(6) . . ?
N11 C25 C26 114.6(5) . . ?
C24 C25 C26 125.5(6) . . ?
N12 C26 C25 111.0(4) . . ?
N12 C26 C27 123.4(5) . . ?
C25 C26 C27 125.5(5) . . ?
N13 C27 C28 120.4(6) . . ?
N13 C27 C26 118.2(6) . . ?
C28 C27 C26 121.3(6) . . ?
C29 C28 C27 119.0(8) . . ?
C28 C29 C30 115.1(9) . . ?
C31 C30 C29 120.2(8) . . ?
C30 C31 N13 125.5(9) . . ?
C27 N13 C31 119.2(8) . . ?
O21 C41 O22 125.9(5) . . ?
O21 C41 C42 118.4(5) . . ?
O22 C41 C42 115.7(5) . . ?
CE1B CE1A OE1 88(3) . . ?
CE1B CE1A CE2A 133(4) . . ?
OE1 CE1A CE2A 125(2) . . ?
CE1B CE1A CE2B 49(3) . . ?
OE1 CE1A CE2B 110(3) . . ?
CE2A CE1A CE2B 124(3) . . ?
CE1A CE2A CE1B 19.9(16) . . ?
CE1A CE1B CE2B 92(4) . . ?
CE1A CE1B OE1 54(2) . . ?
CE2B CE1B OE1 114(3) . . ?
CE1A CE1B CE2A 27(2) . . ?
CE2B CE1B CE2A 97(3) . . ?
OE1 CE1B CE2A 75.6(12) . . ?
CE1B CE2B CE1A 39.3(17) . . ?
F4 P1 F6 89.2(4) . . ?
F4 P1 F3 179.2(4) . . ?
F6 P1 F3 91.4(3) . . ?
F4 P1 F5 91.3(3) . . ?
F6 P1 F5 90.8(3) . . ?
F3 P1 F5 89.2(3) . . ?
F4 P1 F2 89.3(3) . . ?
F6 P1 F2 90.3(3) . . ?
F3 P1 F2 90.1(3) . . ?
F5 P1 F2 178.8(3) . . ?
F4 P1 F1 90.4(4) . . ?
F6 P1 F1 178.3(3) . . ?
F3 P1 F1 89.1(3) . . ?
F5 P1 F1 90.9(3) . . ?
F2 P1 F1 88.1(3) . . ?
OM2A OM2 CM2 46.7(15) . . ?
OM2A OM2 CM2A 61.2(19) . . ?
CM2 OM2 CM2A 36.0(18) . . ?
CM2A CM2 OM2A 90(4) . . ?
CM2A CM2 OM2 75(4) . . ?
OM2A CM2 OM2 58(2) . . ?
CM2 OM2A OM2 75(2) . . ?
CM2 OM2A CM2A 40(2) . . ?
OM2 OM2A CM2A 67.0(19) . . ?
CM2 CM2A OM2A 50(3) . . ?
CM2 CM2A OM2 69(4) . . ?
OM2A CM2A OM2 51.8(17) . . ?
CM3 OM3 OM3A 46.6(15) . . ?
OM3A CM3 OM3 87(2) . . ?
CM3 OM3A CM3A 154(3) . . ?
CM3 OM3A OM3 46.3(15) . . ?
CM3A OM3A OM3 142(2) . . ?
OM4A CM3A OM3A 135(4) . . ?
OM4A CM3A CM4A 48(2) . . ?
OM3A CM3A CM4A 92(3) . . ?
OM4A OM4 CM4 70(3) . . ?
OM4A OM4 CM4A 46(2) . . ?
CM4 OM4 CM4A 48(2) . . ?
CM4A CM4 OM4 78(3) . . ?
CM4A CM4 OM4A 51(3) . . ?
OM4 CM4 OM4A 49(2) . . ?
CM4A OM4A OM4 88(4) . . ?
CM4A OM4A CM3A 77(4) . . ?
OM4 OM4A CM3A 166(5) . . ?
CM4A OM4A CM4 55(3) . . ?
OM4 OM4A CM4 61(3) . . ?
CM3A OM4A CM4 111(4) . . ?
OM4A CM4A CM4 74(4) . . ?
OM4A CM4A OM4 45(3) . . ?
CM4 CM4A OM4 54(2) . . ?
OM4A CM4A CM3A 55(3) . . ?
CM4 CM4A CM3A 108(4) . . ?
OM4 CM4A CM3A 100(3) . . ?

loop_
_geom_bond_atom_site_label_1
_geom_bond_atom_site_label_2
_geom_bond_distance
_geom_bond_site_symmetry_2
_geom_bond_publ_flag
Co1 OM1 1.962(4) 2_556 ?
Co1 O11 1.999(3) 2_556 ?
Co1 O21 2.012(4) . ?
Co1 O1 2.015(4) . ?
Co1 OE1 2.058(5) . ?
Co1 N3 2.066(4) . ?
Co2 N12 1.894(4) . ?
Co2 N2 1.896(4) . ?
Co2 OM1 1.908(4) . ?
Co2 O22 1.929(3) 2_556 ?
Co2 N11 1.938(4) . ?
Co2 N1 1.951(4) . ?
O1 N2 1.309(5) . ?
N1 C1 1.333(7) . ?
N1 C5 1.362(6) . ?
N2 C6 1.305(6) . ?
N3 C11 1.336(7) . ?
N3 C7 1.365(7) . ?
O11 N12 1.318(5) . ?
O11 Co1 1.999(3) 2_556 ?
N11 C21 1.329(7) . ?
N11 C25 1.357(7) . ?
N12 C26 1.312(6) . ?
O21 C41 1.248(6) . ?
O22 C41 1.269(6) . ?
O22 Co2 1.929(3) 2_556 ?
OM1 CM1 1.397(16) . ?
OM1 Co1 1.962(4) 2_556 ?
OE1 CE1A 1.22(3) . ?
OE1 CE1B 1.50(2) . ?
C1 C2 1.360(9) . ?
C2 C3 1.368(9) . ?
C3 C4 1.376(8) . ?
C4 C5 1.371(7) . ?
C5 C6 1.479(7) . ?
C6 C7 1.476(7) . ?
C7 C8 1.384(8) . ?
C8 C9 1.396(9) . ?
C9 C10 1.367(10) . ?
C10 C11 1.361(9) . ?
C21 C22 1.379(9) . ?
C22 C23 1.382(10) . ?
C23 C24 1.362(10) . ?
C24 C25 1.389(8) . ?
C25 C26 1.470(7) . ?
C26 C27 1.473(7) . ?
C27 N13 1.284(9) . ?
C27 C28 1.439(10) . ?
C28 C29 1.392(10) . ?
C29 C30 1.425(14) . ?
C30 C31 1.268(14) . ?
C31 N13 1.331(11) . ?
C41 C42 1.490(7) . ?
CE1A CE1B 0.93(3) . ?
CE1A CE2A 1.23(3) . ?
CE1A CE2B 1.47(4) . ?
CE2A CE1B 1.99(4) . ?
CE1B CE2B 1.11(4) . ?
P1 F4 1.560(5) . ?
P1 F6 1.564(5) . ?
P1 F3 1.569(5) . ?
P1 F5 1.576(5) . ?
P1 F2 1.587(4) . ?
P1 F1 1.593(5) . ?
OM2 OM2A 1.30(2) . ?
OM2 CM2 1.48(4) . ?
OM2 CM2A 1.52(4) . ?
CM2 CM2A 0.93(5) . ?
CM2 OM2A 1.11(3) . ?
OM2A CM2A 1.45(4) . ?
OM3 CM3 1.21(3) . ?
OM3 OM3A 1.67(3) . ?
CM3 OM3A 1.22(3) . ?
OM3A CM3A 1.56(4) . ?
CM3A OM4A 1.38(5) . ?
CM3A CM4A 1.65(6) . ?
OM4 OM4A 1.23(4) . ?
OM4 CM4 1.44(4) . ?
OM4 CM4A 1.73(6) . ?
CM4 CM4A 1.31(5) . ?
CM4 OM4A 1.54(5) . ?
OM4A CM4A 1.25(5) . ?
